data_7108404
loop_
_publ_author_name
'Li Qu'
'Jingui Qin'

_publ_section_title
;
 A simple nickel bis(dithiolene) complex as an excellent n-type molecular
 semiconductor for field-effect transistors
;
_journal_name_full Chem.Commun.
_journal_page_first 9965
_journal_paper_doi 10.1039/c2cc33445c
_journal_volume 48
_journal_year 2012
_chemical_formula_sum 'C34 H46 F6 N Ni S4'
_chemical_formula_weight 769.67
_chemical_name_systematic
;
?
;
_space_group_IT_number 15
_symmetry_cell_setting monoclinic
_symmetry_space_group_name_Hall '-C 2yc'
_symmetry_space_group_name_H-M 'C 1 2/c 1'
_atom_sites_solution_hydrogens geom
_atom_sites_solution_primary direct
_atom_sites_solution_secondary difmap
_audit_creation_method SHELXL-97
_cell_angle_alpha 90.00
_cell_angle_beta 103.722(3)
_cell_angle_gamma 90.00
_cell_formula_units_Z 8
_cell_length_a 27.357(6)
_cell_length_b 17.091(4)
_cell_length_c 16.611(4)
_cell_measurement_temperature 293(2)
_cell_volume 7545(3)
_computing_structure_refinement 'SHELXL-97 (Sheldrick, 1997)'
_computing_structure_solution 'SHELXS-97 (Sheldrick, 1990)'
_diffrn_ambient_temperature 293(2)
_diffrn_measured_fraction_theta_full 0.963
_diffrn_measured_fraction_theta_max 0.963
_diffrn_radiation_monochromator graphite
_diffrn_radiation_source 'fine-focus sealed tube'
_diffrn_radiation_type MoK\a
_diffrn_radiation_wavelength 0.71073
_diffrn_reflns_av_R_equivalents 0.0669
_diffrn_reflns_av_sigmaI/netI 0.0724
_diffrn_reflns_limit_h_max 23
_diffrn_reflns_limit_h_min -30
_diffrn_reflns_limit_k_max 17
_diffrn_reflns_limit_k_min -19
_diffrn_reflns_limit_l_max 18
_diffrn_reflns_limit_l_min -18
_diffrn_reflns_number 16866
_diffrn_reflns_theta_full 23.87
_diffrn_reflns_theta_max 23.87
_diffrn_reflns_theta_min 2.01
_exptl_absorpt_coefficient_mu 0.790
_exptl_absorpt_correction_T_max 0.8092
_exptl_absorpt_correction_T_min 0.7862
_exptl_absorpt_correction_type multi-scan
_exptl_absorpt_process_details SADABS
_exptl_crystal_density_diffrn 1.355
_exptl_crystal_density_method 'not measured'
_exptl_crystal_description block
_exptl_crystal_F_000 3224
_exptl_crystal_size_max 0.32
_exptl_crystal_size_mid 0.29
_exptl_crystal_size_min 0.28
_refine_diff_density_max 0.319
_refine_diff_density_min -0.308
_refine_diff_density_rms 0.046
_refine_ls_extinction_method none
_refine_ls_goodness_of_fit_ref 1.020
_refine_ls_hydrogen_treatment constr
_refine_ls_matrix_type full
_refine_ls_number_parameters 447
_refine_ls_number_reflns 5624
_refine_ls_number_restraints 0
_refine_ls_restrained_S_all 1.020
_refine_ls_R_factor_all 0.0977
_refine_ls_R_factor_gt 0.0509
_refine_ls_shift/su_max 0.000
_refine_ls_shift/su_mean 0.000
_refine_ls_structure_factor_coef Fsqd
_refine_ls_weighting_details 'calc w=1/[\s^2^(Fo^2^)+(0.0378P)^2^+5.3001P] where P=(Fo^2^+2Fc^2^)/3'
_refine_ls_weighting_scheme calc
_refine_ls_wR_factor_gt 0.1041
_refine_ls_wR_factor_ref 0.1261
_reflns_number_gt 3350
_reflns_number_total 5624
_reflns_threshold_expression >2sigma(I)
_cod_data_source_file c2cc33445c.txt
_cod_data_source_block 2
_cod_original_sg_symbol_H-M C2/c
_cod_database_code 7108404

loop_
_symmetry_equiv_pos_as_xyz
'x, y, z'
'-x, y, -z+1/2'
'x+1/2, y+1/2, z'
'-x+1/2, y+1/2, -z+1/2'
'-x, -y, -z'
'x, -y, z-1/2'
'-x+1/2, -y+1/2, -z'
'x+1/2, -y+1/2, z-1/2'

loop_
_atom_site_label
_atom_site_type_symbol
_atom_site_fract_x
_atom_site_fract_y
_atom_site_fract_z
_atom_site_U_iso_or_equiv
_atom_site_adp_type
_atom_site_occupancy
_atom_site_symmetry_multiplicity
_atom_site_calc_flag
_atom_site_refinement_flags
_atom_site_disorder_assembly
_atom_site_disorder_group
C1 C 0.16443(17) -0.0159(3) 0.5539(3) 0.0798(14) Uani 1 1 d . A 4
H1 H 0.1325 -0.0118 0.5639 0.096 Uiso 1 1 calc R A 4
C2 C 0.17643(16) -0.0813(3) 0.5168(3) 0.0664(12) Uani 1 1 d . A 4
C3 C 0.14085(18) -0.1453(3) 0.4888(3) 0.0673(12) Uani 1 1 d . A 4
C4 C 0.0906(2) -0.1360(3) 0.4798(4) 0.1005(18) Uani 1 1 d . A 4
H4 H 0.0788 -0.0868 0.4900 0.121 Uiso 1 1 calc R A 4
C5 C 0.0561(2) -0.1951(3) 0.4566(4) 0.1056(19) Uani 1 1 d . A 4
H5 H 0.0221 -0.1862 0.4532 0.127 Uiso 1 1 calc R A 4
C6 C 0.0726(2) -0.2680(3) 0.4384(3) 0.0907(16) Uani 1 1 d . A 4
C7 C 0.1226(2) -0.2790(3) 0.4455(3) 0.0781(13) Uani 1 1 d . A 4
H7 H 0.1342 -0.3277 0.4335 0.094 Uiso 1 1 calc R A 4
C8 C 0.15637(18) -0.2192(3) 0.4701(3) 0.0711(12) Uani 1 1 d . A 4
H8 H 0.1904 -0.2283 0.4744 0.085 Uiso 1 1 calc R A 4
C9 C 0.0353(3) -0.3333(4) 0.4138(5) 0.0907(16) Uani 1 1 d . A 4
C10 C 0.37711(17) 0.0633(3) 0.5325(3) 0.0769(13) Uani 1 1 d . A 4
H10 H 0.4093 0.0596 0.5235 0.092 Uiso 1 1 calc R A 4
C11 C 0.36272(16) 0.1309(3) 0.5624(3) 0.0692(12) Uani 1 1 d . A 4
C12 C 0.39468(19) 0.2009(3) 0.5795(3) 0.0703(12) Uani 1 1 d . A 4
C13 C 0.4461(2) 0.1964(3) 0.6075(4) 0.0985(17) Uani 1 1 d . A 4
H13 H 0.4612 0.1475 0.6179 0.118 Uiso 1 1 calc R A 4
C14 C 0.4760(2) 0.2625(4) 0.6205(4) 0.1108(19) Uani 1 1 d . A 4
H14 H 0.5107 0.2576 0.6388 0.133 Uiso 1 1 calc R A 4
C15 C 0.4548(2) 0.3347(3) 0.6068(3) 0.0896(15) Uani 1 1 d . A 4
C16 C 0.4039(2) 0.3412(3) 0.5800(3) 0.0926(16) Uani 1 1 d . A 4
H16 H 0.3892 0.3905 0.5709 0.111 Uiso 1 1 calc R A 4
C17 C 0.37413(19) 0.2754(3) 0.5664(3) 0.0796(14) Uani 1 1 d . A 4
H17 H 0.3394 0.2809 0.5481 0.096 Uiso 1 1 calc R A 4
C18 C 0.4876(3) 0.4047(4) 0.6190(6) 0.133(3) Uani 1 1 d . A 4
C19 C 0.27542(17) 0.1381(3) 0.3360(3) 0.0842(14) Uani 1 1 d . B 4
H19A H 0.2566 0.1784 0.3566 0.101 Uiso 1 1 calc R B 4
H19B H 0.2990 0.1155 0.3833 0.101 Uiso 1 1 calc R B 4
C20 C 0.2385(2) 0.0737(3) 0.2943(4) 0.1089(18) Uani 1 1 d . B 4
H20A H 0.2280 0.0841 0.2353 0.131 Uiso 1 1 calc R B 4
H20B H 0.2556 0.0236 0.3017 0.131 Uiso 1 1 calc R B 4
C21 C 0.1943(2) 0.0698(4) 0.3285(4) 0.1141(19) Uani 1 1 d . B 4
H21A H 0.1766 0.1194 0.3182 0.137 Uiso 1 1 calc R B 4
H21B H 0.2054 0.0634 0.3881 0.137 Uiso 1 1 calc R B 4
C22 C 0.1585(2) 0.0061(4) 0.2951(4) 0.127(2) Uani 1 1 d . B 4
H22A H 0.1461 0.0130 0.2364 0.190 Uiso 1 1 calc R B 4
H22B H 0.1309 0.0074 0.3215 0.190 Uiso 1 1 calc R B 4
H22C H 0.1754 -0.0434 0.3057 0.190 Uiso 1 1 calc R B 4
C23 C 0.26968(19) 0.2199(3) 0.2095(3) 0.0892(15) Uani 1 1 d . B 4
H23A H 0.2440 0.1838 0.1810 0.107 Uiso 1 1 calc R B 4
H23B H 0.2887 0.2366 0.1701 0.107 Uiso 1 1 calc R B 4
C24 C 0.2438(2) 0.2914(3) 0.2356(3) 0.1061(18) Uani 1 1 d . B 4
H24A H 0.2680 0.3339 0.2474 0.127 Uiso 1 1 calc R B 4
H24B H 0.2341 0.2791 0.2866 0.127 Uiso 1 1 calc R B 4
C25 C 0.1969(3) 0.3204(4) 0.1718(4) 0.135(3) Uani 1 1 d . B 4
H25A H 0.1909 0.3750 0.1820 0.162 Uiso 1 1 calc R B 4
H25B H 0.2024 0.3159 0.1164 0.162 Uiso 1 1 calc R B 4
C26 C 0.1534(3) 0.2742(5) 0.1778(4) 0.175(3) Uani 1 1 d . B 4
H26A H 0.1600 0.2199 0.1700 0.262 Uiso 1 1 calc R B 4
H26B H 0.1247 0.2907 0.1358 0.262 Uiso 1 1 calc R B 4
H26C H 0.1467 0.2815 0.2315 0.262 Uiso 1 1 calc R B 4
C27 C 0.34202(16) 0.2322(3) 0.3334(3) 0.0729(13) Uani 1 1 d . B 4
H27A H 0.3231 0.2708 0.3565 0.087 Uiso 1 1 calc R B 4
H27B H 0.3626 0.2032 0.3793 0.087 Uiso 1 1 calc R B 4
C28 C 0.37641(17) 0.2747(3) 0.2886(3) 0.0851(15) Uani 1 1 d . B 4
H28A H 0.3983 0.2373 0.2706 0.102 Uiso 1 1 calc R B 4
H28B H 0.3564 0.3006 0.2398 0.102 Uiso 1 1 calc R B 4
C29 C 0.40751(18) 0.3340(3) 0.3449(4) 0.0955(17) Uani 1 1 d . B 4
H29A H 0.4260 0.3082 0.3949 0.115 Uiso 1 1 calc R B 4
H29B H 0.3855 0.3726 0.3607 0.115 Uiso 1 1 calc R B 4
C30 C 0.4445(2) 0.3750(3) 0.3030(4) 0.131(2) Uani 1 1 d . B 4
H30A H 0.4663 0.3368 0.2874 0.197 Uiso 1 1 calc R B 4
H30B H 0.4642 0.4119 0.3407 0.197 Uiso 1 1 calc R B 4
H30C H 0.4262 0.4019 0.2544 0.197 Uiso 1 1 calc R B 4
C31 C 0.33245(19) 0.1145(3) 0.2410(3) 0.0836(14) Uani 1 1 d . B 4
H31A H 0.3076 0.0792 0.2085 0.100 Uiso 1 1 calc R B 4
H31B H 0.3492 0.1404 0.2030 0.100 Uiso 1 1 calc R B 4
C32 C 0.3709(2) 0.0665(3) 0.3010(3) 0.0914(15) Uani 1 1 d . B 4
H32A H 0.3970 0.1007 0.3318 0.110 Uiso 1 1 calc R B 4
H32B H 0.3548 0.0411 0.3402 0.110 Uiso 1 1 calc R B 4
C33 C 0.3944(2) 0.0053(3) 0.2568(4) 0.119(2) Uani 1 1 d . B 4
H33A H 0.3686 -0.0311 0.2294 0.142 Uiso 1 1 calc R B 4
H33B H 0.4080 0.0305 0.2145 0.142 Uiso 1 1 calc R B 4
C34 C 0.4358(3) -0.0396(4) 0.3139(5) 0.151(3) Uani 1 1 d . B 4
H34A H 0.4646 -0.0065 0.3316 0.226 Uiso 1 1 calc R B 4
H34B H 0.4447 -0.0842 0.2852 0.226 Uiso 1 1 calc R B 4
H34C H 0.4244 -0.0569 0.3613 0.226 Uiso 1 1 calc R B 4
F1 F 0.0434(9) -0.3680(13) 0.3452(12) 0.155(8) Uani 0.54(3) 1 d P C 1
F2 F 0.0422(6) -0.3867(10) 0.4713(11) 0.129(7) Uani 0.54(3) 1 d P C 1
F3 F -0.0091(3) -0.3141(7) 0.4025(16) 0.141(10) Uani 0.54(3) 1 d P C 1
F4 F 0.48897(18) 0.4368(2) 0.5461(4) 0.182(2) Uani 1 1 d . A 4
F5 F 0.46779(15) 0.4640(2) 0.6537(3) 0.1692(17) Uani 1 1 d . A 4
F6 F 0.53295(18) 0.3958(3) 0.6588(4) 0.194(2) Uani 1 1 d . A 4
F1' F 0.0062(14) -0.3199(15) 0.3398(19) 0.214(17) Uani 0.46(3) 1 d P C 2
F2' F 0.0511(4) -0.3995(8) 0.406(3) 0.151(13) Uani 0.46(3) 1 d P C 2
F3' F 0.003(2) -0.343(3) 0.461(3) 0.35(2) Uani 0.46(3) 1 d P C 2
N1 N 0.30507(14) 0.1760(2) 0.2797(2) 0.0713(10) Uani 1 1 d . B 4
Ni1 Ni 0.27120(2) 0.02214(3) 0.54542(3) 0.0665(2) Uani 1 1 d . A 4
S2 S 0.30269(5) 0.13536(7) 0.57883(8) 0.0745(4) Uani 1 1 d . A 4
S3 S 0.23728(5) -0.08859(7) 0.50426(8) 0.0755(4) Uani 1 1 d . A 4
S4 S 0.33790(5) -0.01507(7) 0.51075(9) 0.0827(4) Uani 1 1 d . A 4
S5 S 0.20562(5) 0.05910(7) 0.58292(8) 0.0844(4) Uani 1 1 d . A 4

loop_
_atom_site_aniso_label
_atom_site_aniso_U_11
_atom_site_aniso_U_22
_atom_site_aniso_U_33
_atom_site_aniso_U_23
_atom_site_aniso_U_13
_atom_site_aniso_U_12
C1 0.076(3) 0.086(3) 0.084(3) -0.014(3) 0.032(3) 0.004(3)
C2 0.069(3) 0.064(3) 0.066(3) 0.008(2) 0.015(2) 0.004(2)
C3 0.069(3) 0.058(3) 0.075(3) 0.007(2) 0.017(2) 0.013(3)
C4 0.075(4) 0.066(3) 0.154(5) -0.023(3) 0.014(3) 0.005(3)
C5 0.067(4) 0.086(4) 0.158(6) -0.022(4) 0.015(3) 0.008(3)
C6 0.087(4) 0.076(4) 0.103(4) -0.013(3) 0.010(3) 0.004(3)
C7 0.098(4) 0.065(3) 0.074(3) -0.002(3) 0.025(3) 0.008(3)
C8 0.074(3) 0.072(3) 0.071(3) 0.000(3) 0.024(2) 0.005(3)
C9 0.087(5) 0.076(5) 0.103(6) -0.013(4) 0.010(4) 0.004(4)
C10 0.076(3) 0.068(3) 0.092(4) 0.006(3) 0.029(3) 0.007(3)
C11 0.072(3) 0.061(3) 0.075(3) 0.001(2) 0.018(2) 0.004(3)
C12 0.079(4) 0.065(3) 0.068(3) 0.003(2) 0.020(3) 0.001(3)
C13 0.086(4) 0.073(4) 0.133(5) 0.008(3) 0.019(3) 0.000(3)
C14 0.088(4) 0.093(5) 0.150(6) 0.000(4) 0.026(4) -0.012(4)
C15 0.098(5) 0.072(4) 0.105(4) -0.011(3) 0.037(3) -0.011(3)
C16 0.109(5) 0.069(4) 0.108(4) -0.001(3) 0.042(3) 0.000(3)
C17 0.081(4) 0.071(3) 0.093(4) -0.005(3) 0.034(3) 0.000(3)
C18 0.154(8) 0.084(5) 0.178(8) -0.036(5) 0.072(6) -0.038(5)
C19 0.089(4) 0.095(4) 0.076(3) -0.009(3) 0.036(3) -0.022(3)
C20 0.105(4) 0.115(5) 0.117(5) -0.022(4) 0.046(4) -0.028(4)
C21 0.104(5) 0.138(5) 0.102(5) -0.008(4) 0.030(4) -0.026(4)
C22 0.115(5) 0.146(5) 0.121(5) -0.019(4) 0.031(4) -0.055(4)
C23 0.104(4) 0.099(4) 0.061(3) -0.014(3) 0.013(3) -0.018(3)
C24 0.103(4) 0.127(5) 0.088(4) -0.014(4) 0.020(3) 0.007(4)
C25 0.160(7) 0.149(6) 0.082(4) 0.020(4) 0.000(4) -0.061(5)
C26 0.174(8) 0.226(9) 0.115(6) -0.010(6) 0.015(5) 0.004(7)
C27 0.075(3) 0.073(3) 0.070(3) -0.020(2) 0.015(2) -0.011(3)
C28 0.080(4) 0.082(3) 0.099(4) -0.012(3) 0.032(3) -0.018(3)
C29 0.071(3) 0.074(3) 0.147(5) -0.022(3) 0.035(3) -0.006(3)
C30 0.087(4) 0.103(4) 0.206(7) 0.018(5) 0.039(4) -0.017(4)
C31 0.103(4) 0.083(3) 0.073(3) -0.020(3) 0.039(3) -0.021(3)
C32 0.110(4) 0.086(4) 0.086(4) -0.017(3) 0.039(3) -0.006(3)
C33 0.146(6) 0.105(5) 0.115(5) -0.014(4) 0.051(4) 0.012(4)
C34 0.145(6) 0.123(6) 0.182(7) -0.025(5) 0.035(5) 0.024(5)
F1 0.206(16) 0.126(15) 0.133(13) -0.062(10) 0.041(11) -0.052(12)
F2 0.130(10) 0.107(10) 0.142(11) 0.020(8) 0.018(7) -0.040(7)
F3 0.039(6) 0.081(6) 0.28(3) -0.047(11) 0.000(8) -0.003(4)
F4 0.223(5) 0.126(3) 0.228(5) 0.000(3) 0.115(4) -0.062(3)
F5 0.165(4) 0.101(3) 0.260(5) -0.062(3) 0.086(3) -0.047(2)
F6 0.118(3) 0.132(3) 0.311(7) -0.017(4) 0.006(4) -0.047(3)
F1' 0.20(3) 0.148(15) 0.23(2) 0.002(15) -0.09(2) -0.021(17)
F2' 0.101(8) 0.062(7) 0.27(4) -0.037(13) 0.008(15) 0.004(5)
F3' 0.44(4) 0.28(3) 0.47(4) -0.22(3) 0.36(4) -0.22(3)
N1 0.087(3) 0.077(3) 0.055(2) -0.015(2) 0.027(2) -0.013(2)
Ni1 0.0786(4) 0.0594(4) 0.0643(4) 0.0037(3) 0.0222(3) 0.0068(3)
S2 0.0853(9) 0.0664(8) 0.0766(8) -0.0085(6) 0.0287(6) 0.0025(6)
S3 0.0822(9) 0.0586(7) 0.0903(9) 0.0015(6) 0.0296(7) 0.0087(6)
S4 0.0837(9) 0.0583(7) 0.1115(11) -0.0056(7) 0.0335(7) 0.0067(7)
S5 0.0885(9) 0.0770(8) 0.0947(10) -0.0216(7) 0.0356(7) -0.0016(7)

loop_
_atom_type_symbol
_atom_type_description
_atom_type_scat_dispersion_real
_atom_type_scat_dispersion_imag
_atom_type_scat_source
C C 0.0033 0.0016 'International Tables Vol C Tables 4.2.6.8 and 6.1.1.4'
H H 0.0000 0.0000 'International Tables Vol C Tables 4.2.6.8 and 6.1.1.4'
N N 0.0061 0.0033 'International Tables Vol C Tables 4.2.6.8 and 6.1.1.4'
F F 0.0171 0.0103 'International Tables Vol C Tables 4.2.6.8 and 6.1.1.4'
S S 0.1246 0.1234 'International Tables Vol C Tables 4.2.6.8 and 6.1.1.4'
Ni Ni 0.3393 1.1124 'International Tables Vol C Tables 4.2.6.8 and 6.1.1.4'

loop_
_geom_angle_atom_site_label_1
_geom_angle_atom_site_label_2
_geom_angle_atom_site_label_3
_geom_angle
C2 C1 S5 122.4(4)
C2 C1 H1 118.8
S5 C1 H1 118.8
C1 C2 C3 123.1(4)
C1 C2 S3 117.2(4)
C3 C2 S3 119.6(3)
C4 C3 C8 115.9(4)
C4 C3 C2 121.9(4)
C8 C3 C2 122.3(4)
C3 C4 C5 123.7(5)
C3 C4 H4 118.1
C5 C4 H4 118.1
C4 C5 C6 119.1(5)
C4 C5 H5 120.4
C6 C5 H5 120.4
C7 C6 C5 118.6(5)
C7 C6 C9 121.8(5)
C5 C6 C9 119.5(6)
C6 C7 C8 121.1(5)
C6 C7 H7 119.5
C8 C7 H7 119.5
C7 C8 C3 121.5(5)
C7 C8 H8 119.2
C3 C8 H8 119.2
C11 C10 S4 121.8(4)
C11 C10 H10 119.1
S4 C10 H10 119.1
C10 C11 C12 123.6(4)
C10 C11 S2 117.8(4)
C12 C11 S2 118.6(3)
C13 C12 C17 116.6(5)
C13 C12 C11 122.3(4)
C17 C12 C11 121.1(5)
C12 C13 C14 121.8(5)
C12 C13 H13 119.1
C14 C13 H13 119.1
C15 C14 C13 120.3(5)
C15 C14 H14 119.9
C13 C14 H14 119.9
C14 C15 C16 119.4(5)
C14 C15 C18 119.4(6)
C16 C15 C18 121.3(6)
C15 C16 C17 120.5(5)
C15 C16 H16 119.8
C17 C16 H16 119.8
C16 C17 C12 121.5(5)
C16 C17 H17 119.3
C12 C17 H17 119.3
F6 C18 F4 106.6(7)
F6 C18 F5 108.2(7)
F4 C18 F5 100.4(7)
F6 C18 C15 117.4(8)
F4 C18 C15 110.7(7)
F5 C18 C15 112.1(6)
N1 C19 C20 114.6(4)
N1 C19 H19A 108.6
C20 C19 H19A 108.6
N1 C19 H19B 108.6
C20 C19 H19B 108.6
H19A C19 H19B 107.6
C21 C20 C19 111.9(5)
C21 C20 H20A 109.2
C19 C20 H20A 109.2
C21 C20 H20B 109.2
C19 C20 H20B 109.2
H20A C20 H20B 107.9
C20 C21 C22 115.1(5)
C20 C21 H21A 108.5
C22 C21 H21A 108.5
C20 C21 H21B 108.5
C22 C21 H21B 108.5
H21A C21 H21B 107.5
N1 C23 C24 115.5(4)
N1 C23 H23A 108.4
C24 C23 H23A 108.4
N1 C23 H23B 108.4
C24 C23 H23B 108.4
H23A C23 H23B 107.5
C23 C24 C25 115.4(5)
C23 C24 H24A 108.4
C25 C24 H24A 108.4
C23 C24 H24B 108.4
C25 C24 H24B 108.4
H24A C24 H24B 107.5
C26 C25 C24 110.0(5)
C26 C25 H25A 109.7
C24 C25 H25A 109.7
C26 C25 H25B 109.7
C24 C25 H25B 109.7
H25A C25 H25B 108.2
C28 C27 N1 114.6(4)
C28 C27 H27A 108.6
N1 C27 H27A 108.6
C28 C27 H27B 108.6
N1 C27 H27B 108.6
H27A C27 H27B 107.6
C29 C28 C27 110.1(4)
C29 C28 H28A 109.6
C27 C28 H28A 109.6
C29 C28 H28B 109.6
C27 C28 H28B 109.6
H28A C28 H28B 108.2
C28 C29 C30 111.3(5)
C28 C29 H29A 109.4
C30 C29 H29A 109.4
C28 C29 H29B 109.4
C30 C29 H29B 109.4
H29A C29 H29B 108.0
C32 C31 N1 115.7(4)
C32 C31 H31A 108.4
N1 C31 H31A 108.4
C32 C31 H31B 108.4
N1 C31 H31B 108.4
H31A C31 H31B 107.4
C33 C32 C31 111.6(5)
C33 C32 H32A 109.3
C31 C32 H32A 109.3
C33 C32 H32B 109.3
C31 C32 H32B 109.3
H32A C32 H32B 108.0
C34 C33 C32 113.1(5)
C34 C33 H33A 109.0
C32 C33 H33A 109.0
C34 C33 H33B 109.0
C32 C33 H33B 109.0
H33A C33 H33B 107.8
C31 N1 C27 111.1(3)
C31 N1 C19 110.7(4)
C27 N1 C19 106.6(3)
C31 N1 C23 107.7(4)
C27 N1 C23 110.6(3)
C19 N1 C23 110.2(4)
S5 Ni1 S4 178.67(6)
S5 Ni1 S2 88.35(5)
S4 Ni1 S2 91.26(5)
S5 Ni1 S3 91.38(5)
S4 Ni1 S3 89.09(5)
S2 Ni1 S3 176.35(6)
C11 S2 Ni1 105.00(16)
C2 S3 Ni1 104.73(16)
C10 S4 Ni1 104.14(17)
C1 S5 Ni1 103.98(17)

loop_
_geom_bond_atom_site_label_1
_geom_bond_atom_site_label_2
_geom_bond_distance
C1 C2 1.355(6)
C1 S5 1.699(5)
C1 H1 0.9300
C2 C3 1.464(6)
C2 S3 1.730(4)
C3 C4 1.357(6)
C3 C8 1.391(6)
C4 C5 1.373(6)
C4 H4 0.9300
C5 C6 1.383(7)
C5 H5 0.9300
C6 C7 1.359(6)
C6 C9 1.502(7)
C7 C8 1.372(6)
C7 H7 0.9300
C8 H8 0.9300
C10 C11 1.353(6)
C10 S4 1.701(5)
C10 H10 0.9300
C11 C12 1.468(6)
C11 S2 1.729(4)
C12 C13 1.375(6)
C12 C17 1.388(6)
C13 C14 1.381(7)
C13 H13 0.9300
C14 C15 1.360(7)
C14 H14 0.9300
C15 C16 1.361(7)
C15 C18 1.480(8)
C16 C17 1.376(6)
C16 H16 0.9300
C17 H17 0.9300
C18 F6 1.269(9)
C18 F4 1.338(9)
C18 F5 1.342(8)
C19 N1 1.521(5)
C19 C20 1.541(6)
C19 H19A 0.9700
C19 H19B 0.9700
C20 C21 1.455(7)
C20 H20A 0.9700
C20 H20B 0.9700
C21 C22 1.482(7)
C21 H21A 0.9700
C21 H21B 0.9700
C22 H22A 0.9600
C22 H22B 0.9600
C22 H22C 0.9600
C23 N1 1.524(6)
C23 C24 1.527(6)
C23 H23A 0.9700
C23 H23B 0.9700
C24 C25 1.538(7)
C24 H24A 0.9700
C24 H24B 0.9700
C25 C26 1.451(8)
C25 H25A 0.9700
C25 H25B 0.9700
C26 H26A 0.9600
C26 H26B 0.9600
C26 H26C 0.9600
C27 C28 1.517(6)
C27 N1 1.521(5)
C27 H27A 0.9700
C27 H27B 0.9700
C28 C29 1.500(6)
C28 H28A 0.9700
C28 H28B 0.9700
C29 C30 1.528(7)
C29 H29A 0.9700
C29 H29B 0.9700
C30 H30A 0.9600
C30 H30B 0.9600
C30 H30C 0.9600
C31 C32 1.509(6)
C31 N1 1.519(5)
C31 H31A 0.9700
C31 H31B 0.9700
C32 C33 1.507(7)
C32 H32A 0.9700
C32 H32B 0.9700
C33 C34 1.503(8)
C33 H33A 0.9700
C33 H33B 0.9700
C34 H34A 0.9600
C34 H34B 0.9600
C34 H34C 0.9600
Ni1 S5 2.1298(14)
Ni1 S4 2.1366(14)
Ni1 S2 2.1372(14)
Ni1 S3 2.1468(14)

loop_
_geom_torsion_atom_site_label_1
_geom_torsion_atom_site_label_2
_geom_torsion_atom_site_label_3
_geom_torsion_atom_site_label_4
_geom_torsion
S5 C1 C2 C3 -177.8(3)
S5 C1 C2 S3 3.3(6)
C1 C2 C3 C4 16.1(7)
S3 C2 C3 C4 -165.0(4)
C1 C2 C3 C8 -163.6(5)
S3 C2 C3 C8 15.3(6)
C8 C3 C4 C5 2.1(8)
C2 C3 C4 C5 -177.6(5)
C3 C4 C5 C6 -2.2(9)
C4 C5 C6 C7 1.1(9)
C4 C5 C6 C9 179.4(6)
C5 C6 C7 C8 0.0(8)
C9 C6 C7 C8 -178.3(5)
C6 C7 C8 C3 0.0(7)
C4 C3 C8 C7 -1.0(7)
C2 C3 C8 C7 178.7(4)
S4 C10 C11 C12 -177.9(3)
S4 C10 C11 S2 0.4(6)
C10 C11 C12 C13 -34.1(7)
S2 C11 C12 C13 147.7(4)
C10 C11 C12 C17 144.8(5)
S2 C11 C12 C17 -33.5(6)
C17 C12 C13 C14 -1.2(8)
C11 C12 C13 C14 177.7(5)
C12 C13 C14 C15 0.9(9)
C13 C14 C15 C16 0.0(9)
C13 C14 C15 C18 -178.4(6)
C14 C15 C16 C17 -0.5(8)
C18 C15 C16 C17 177.9(6)
C15 C16 C17 C12 0.1(8)
C13 C12 C17 C16 0.7(7)
C11 C12 C17 C16 -178.2(5)
C14 C15 C18 F6 -15.0(11)
C16 C15 C18 F6 166.7(7)
C14 C15 C18 F4 107.8(8)
C16 C15 C18 F4 -70.6(9)
C14 C15 C18 F5 -141.1(7)
C16 C15 C18 F5 40.6(10)
N1 C19 C20 C21 -148.4(5)
C19 C20 C21 C22 -176.4(5)
N1 C23 C24 C25 -161.8(5)
C23 C24 C25 C26 81.9(8)
N1 C27 C28 C29 174.4(4)
C27 C28 C29 C30 177.1(4)
N1 C31 C32 C33 177.8(4)
C31 C32 C33 C34 175.6(5)
C32 C31 N1 C27 56.6(5)
C32 C31 N1 C19 -61.6(5)
C32 C31 N1 C23 177.9(4)
C28 C27 N1 C31 57.8(5)
C28 C27 N1 C19 178.4(4)
C28 C27 N1 C23 -61.8(5)
C20 C19 N1 C31 -54.4(5)
C20 C19 N1 C27 -175.4(4)
C20 C19 N1 C23 64.6(5)
C24 C23 N1 C31 -172.3(4)
C24 C23 N1 C27 -50.7(5)
C24 C23 N1 C19 66.9(5)
C10 C11 S2 Ni1 1.3(4)
C12 C11 S2 Ni1 179.7(3)
S5 Ni1 S2 C11 176.88(16)
S4 Ni1 S2 C11 -1.85(16)
S3 Ni1 S2 C11 -97.3(9)
C1 C2 S3 Ni1 -5.5(4)
C3 C2 S3 Ni1 175.6(3)
S5 Ni1 S3 C2 4.66(15)
S4 Ni1 S3 C2 -176.58(15)
S2 Ni1 S3 C2 -81.0(9)
C11 C10 S4 Ni1 -1.8(4)
S5 Ni1 S4 C10 -71(2)
S2 Ni1 S4 C10 1.97(17)
S3 Ni1 S4 C10 178.33(17)
C2 C1 S5 Ni1 0.8(4)
S4 Ni1 S5 C1 -114(2)
S2 Ni1 S5 C1 173.04(17)
S3 Ni1 S5 C1 -3.31(18)
